data_4105271
loop_
_publ_author_name
'Jongwook Choi'
'Yuriy Choliy'
'Xiawei Zhang'
'Thomas J. Emge'
'Karsten Krogh-Jespersen'
'Alan S. Goldman'

_publ_section_title
;
 Cleavage of sp3 C-O Bonds via Oxidative Addition of C-H Bonds
;
_journal_name_full 'Journal of the American Chemical Society'
_journal_page_first 15627
_journal_page_last 15629
_journal_paper_doi 10.1021/ja906930u
_journal_volume 131
_journal_year 2009
_chemical_formula_sum 'C31.71 H48.42 F4 Ir O P2'
_chemical_formula_weight 775.76
_chemical_name_systematic
; 
 ? 
;
_space_group_IT_number 14
_symmetry_cell_setting monoclinic
_symmetry_space_group_name_Hall '-P 2yn'
_symmetry_space_group_name_H-M 'P 1 21/n 1'
_atom_sites_solution_hydrogens geom
_atom_sites_solution_primary direct
_atom_sites_solution_secondary difmap
_audit_creation_method SHELXL-97
_cell_angle_alpha 90.00
_cell_angle_beta 110.538(1)
_cell_angle_gamma 90.00
_cell_formula_units_Z 4
_cell_length_a 11.7698(8)
_cell_length_b 19.4207(14)
_cell_length_c 14.9529(11)
_cell_measurement_reflns_used 8329
_cell_measurement_temperature 100(2)
_cell_measurement_theta_max 30.57
_cell_measurement_theta_min 2.72
_cell_volume 3200.7(4)
_computing_cell_refinement 'Bruker SAINT'
_computing_data_collection 'Bruker APEX2'
_computing_data_reduction 'Bruker SAINT'
_computing_molecular_graphics 'Bruker SHELXTL'
_computing_publication_material 'Bruker SHELXTL'
_computing_structure_refinement 'SHELXL-97 (Sheldrick, 2008)'
_computing_structure_solution 'SHELXS-97 (Sheldrick, 2008)'
_diffrn_ambient_temperature 100(2)
_diffrn_measured_fraction_theta_full 0.993
_diffrn_measured_fraction_theta_max 0.993
_diffrn_measurement_device_type 'Bruker APEX-II CCD'
_diffrn_measurement_method '\f and \w scans'
_diffrn_radiation_monochromator graphite
_diffrn_radiation_source 'fine-focus sealed tube'
_diffrn_radiation_type MoK\a
_diffrn_radiation_wavelength 0.71073
_diffrn_reflns_av_R_equivalents 0.0256
_diffrn_reflns_av_sigmaI/netI 0.0230
_diffrn_reflns_limit_h_max 16
_diffrn_reflns_limit_h_min -16
_diffrn_reflns_limit_k_max 27
_diffrn_reflns_limit_k_min -27
_diffrn_reflns_limit_l_max 21
_diffrn_reflns_limit_l_min -21
_diffrn_reflns_number 38777
_diffrn_reflns_theta_full 30.58
_diffrn_reflns_theta_max 30.58
_diffrn_reflns_theta_min 1.79
_exptl_absorpt_coefficient_mu 4.318
_exptl_absorpt_correction_T_max 0.6972
_exptl_absorpt_correction_T_min 0.2361
_exptl_absorpt_correction_type multi-scan
_exptl_absorpt_process_details 'Bruker SAINT (SADABS)'
_exptl_crystal_colour red
_exptl_crystal_density_diffrn 1.610
_exptl_crystal_description plate
_exptl_crystal_F_000 1559
_exptl_crystal_size_max 0.47
_exptl_crystal_size_mid 0.27
_exptl_crystal_size_min 0.09
_refine_diff_density_max 2.187
_refine_diff_density_min -0.914
_refine_diff_density_rms 0.103
_refine_ls_extinction_method none
_refine_ls_goodness_of_fit_ref 1.009
_refine_ls_hydrogen_treatment mixed
_refine_ls_matrix_type full
_refine_ls_number_parameters 381
_refine_ls_number_reflns 9751
_refine_ls_number_restraints 1
_refine_ls_restrained_S_all 1.009
_refine_ls_R_factor_all 0.0289
_refine_ls_R_factor_gt 0.0248
_refine_ls_shift/su_max 0.001
_refine_ls_shift/su_mean 0.000
_refine_ls_structure_factor_coef Fsqd
_refine_ls_weighting_details 'calc w=1/[\s^2^(Fo^2^)+(0.0200P)^2^+5.9000P] where P=(Fo^2^+2Fc^2^)/3'
_refine_ls_weighting_scheme calc
_refine_ls_wR_factor_gt 0.0537
_refine_ls_wR_factor_ref 0.0552
_reflns_number_gt 8878
_reflns_number_total 9751
_reflns_threshold_expression >2sigma(I)
_cod_data_source_file ja906930u_si_006.cif
_cod_data_source_block irmeocf_faces
_cod_database_code 4105271

loop_
_symmetry_equiv_pos_as_xyz
'x, y, z'
'-x+1/2, y+1/2, -z+1/2'
'-x, -y, -z'
'x-1/2, -y-1/2, z-1/2'

loop_
_atom_site_label
_atom_site_type_symbol
_atom_site_fract_x
_atom_site_fract_y
_atom_site_fract_z
_atom_site_U_iso_or_equiv
_atom_site_adp_type
_atom_site_occupancy
_atom_site_symmetry_multiplicity
_atom_site_calc_flag
_atom_site_refinement_flags
_atom_site_disorder_assembly
_atom_site_disorder_group
Ir1A Ir 0.87099(4) 0.22639(3) 0.91150(2) 0.01255(5) Uani 0.71 1 d P A 1
C32 C 0.7274(3) 0.21969(17) 0.7834(2) 0.0205(6) Uani 0.71 1 d P A 1
H32A H 0.6532 0.2080 0.7957 0.031 Uiso 0.71 1 calc PR A 1
H32B H 0.7443 0.1839 0.7436 0.031 Uiso 0.71 1 calc PR A 1
H32C H 0.7166 0.2640 0.7501 0.031 Uiso 0.71 1 calc PR A 1
Ir1B Ir 0.88403(12) 0.23012(8) 0.92844(7) 0.01255(5) Uani 0.29 1 d PD A 2
H1B H 0.786(7) 0.228(5) 0.823(3) 0.015 Uiso 0.29 1 d PD B 2
P1 P 0.95521(5) 0.32299(3) 0.86577(4) 0.01737(11) Uani 1 1 d . . .
P2 P 0.78687(5) 0.15596(3) 0.99804(4) 0.01771(11) Uani 1 1 d . . .
C1 C 0.7541(2) 0.29731(12) 0.92927(16) 0.0173(4) Uani 1 1 d . . .
C2 C 0.7483(2) 0.36557(12) 0.89310(17) 0.0198(4) Uani 1 1 d . A .
C3 C 0.6647(2) 0.41334(13) 0.90215(17) 0.0239(5) Uani 1 1 d . . .
H3 H 0.6640 0.4588 0.8786 0.029 Uiso 1 1 calc R A .
C4 C 0.5821(2) 0.39467(14) 0.94554(18) 0.0268(5) Uani 1 1 d . A .
H4 H 0.5267 0.4276 0.9533 0.032 Uiso 1 1 calc R . .
C5 C 0.5813(2) 0.32781(13) 0.97737(17) 0.0243(5) Uani 1 1 d . . .
H5 H 0.5238 0.3148 1.0057 0.029 Uiso 1 1 calc R A .
C6 C 0.6642(2) 0.27918(12) 0.96832(16) 0.0197(4) Uani 1 1 d . A .
C7 C 0.8297(2) 0.38474(12) 0.83784(18) 0.0215(4) Uani 1 1 d . A .
H7A H 0.8621 0.4318 0.8555 0.026 Uiso 1 1 calc R . .
H7B H 0.7826 0.3840 0.7685 0.026 Uiso 1 1 calc R . .
C8 C 0.6516(2) 0.20488(13) 0.99435(19) 0.0226(5) Uani 1 1 d . A .
H8A H 0.5785 0.1843 0.9465 0.027 Uiso 1 1 calc R . .
H8B H 0.6421 0.2028 1.0575 0.027 Uiso 1 1 calc R . .
C9 C 0.9989(2) 0.32215(13) 0.75614(17) 0.0226(5) Uani 1 1 d . A .
C10 C 1.1252(3) 0.29085(14) 0.7775(2) 0.0293(5) Uani 1 1 d . . .
H10A H 1.1383 0.2818 0.7174 0.044 Uiso 1 1 calc R A .
H10B H 1.1312 0.2476 0.8127 0.044 Uiso 1 1 calc R . .
H10C H 1.1869 0.3232 0.8161 0.044 Uiso 1 1 calc R . .
C11 C 0.9085(3) 0.27523(15) 0.6830(2) 0.0348(6) Uani 1 1 d . . .
H11A H 0.9299 0.2723 0.6255 0.052 Uiso 1 1 calc R A .
H11B H 0.8265 0.2942 0.6664 0.052 Uiso 1 1 calc R . .
H11C H 0.9111 0.2292 0.7104 0.052 Uiso 1 1 calc R . .
C12 C 0.9919(3) 0.39288(14) 0.7086(2) 0.0314(6) Uani 1 1 d . . .
H12A H 1.0487 0.4246 0.7534 0.047 Uiso 1 1 calc R A .
H12B H 0.9092 0.4110 0.6909 0.047 Uiso 1 1 calc R . .
H12C H 1.0134 0.3882 0.6513 0.047 Uiso 1 1 calc R . .
C13 C 1.0789(2) 0.36381(13) 0.96847(18) 0.0256(5) Uani 1 1 d . A .
C14 C 1.1770(3) 0.30959(16) 1.0154(2) 0.0354(6) Uani 1 1 d . . .
H14A H 1.2155 0.2953 0.9700 0.053 Uiso 1 1 calc R A .
H14B H 1.1397 0.2696 1.0340 0.053 Uiso 1 1 calc R . .
H14C H 1.2383 0.3294 1.0722 0.053 Uiso 1 1 calc R . .
C15 C 1.1379(3) 0.42704(15) 0.9409(2) 0.0343(6) Uani 1 1 d . . .
H15A H 1.0749 0.4606 0.9081 0.051 Uiso 1 1 calc R A .
H15B H 1.1808 0.4129 0.8985 0.051 Uiso 1 1 calc R . .
H15C H 1.1954 0.4480 0.9987 0.051 Uiso 1 1 calc R . .
C16 C 1.0237(3) 0.38670(16) 1.0429(2) 0.0348(6) Uani 1 1 d . . .
H16A H 1.0882 0.4038 1.0999 0.052 Uiso 1 1 calc R A .
H16B H 0.9833 0.3475 1.0601 0.052 Uiso 1 1 calc R . .
H16C H 0.9645 0.4234 1.0159 0.052 Uiso 1 1 calc R . .
C17 C 0.7290(2) 0.06836(13) 0.9513(2) 0.0272(5) Uani 1 1 d . A .
C18 C 0.8358(3) 0.01858(15) 0.9678(3) 0.0473(9) Uani 1 1 d . . .
H18A H 0.8765 0.0110 1.0365 0.071 Uiso 1 1 calc R A .
H18B H 0.8936 0.0384 0.9410 0.071 Uiso 1 1 calc R . .
H18C H 0.8057 -0.0254 0.9364 0.071 Uiso 1 1 calc R . .
C19 C 0.6635(3) 0.0753(2) 0.8440(2) 0.0470(8) Uani 1 1 d . . .
H19A H 0.7213 0.0898 0.8139 0.071 Uiso 1 1 calc R A .
H19B H 0.5989 0.1096 0.8315 0.071 Uiso 1 1 calc R . .
H19C H 0.6283 0.0308 0.8176 0.071 Uiso 1 1 calc R . .
C20 C 0.6389(2) 0.03787(14) 0.9943(2) 0.0326(6) Uani 1 1 d . . .
H20A H 0.6059 -0.0054 0.9618 0.049 Uiso 1 1 calc R A .
H20B H 0.5725 0.0706 0.9860 0.049 Uiso 1 1 calc R . .
H20C H 0.6808 0.0290 1.0625 0.049 Uiso 1 1 calc R . .
C21 C 0.8854(2) 0.15191(17) 1.12717(18) 0.0309(6) Uani 1 1 d . A .
C22 C 1.0145(3) 0.1299(2) 1.1361(2) 0.0529(11) Uani 1 1 d . . .
H22A H 1.0676 0.1320 1.2033 0.079 Uiso 1 1 calc R A .
H22B H 1.0454 0.1610 1.0984 0.079 Uiso 1 1 calc R . .
H22C H 1.0127 0.0827 1.1124 0.079 Uiso 1 1 calc R . .
C23 C 0.8386(3) 0.10395(18) 1.1880(2) 0.0369(7) Uani 1 1 d . . .
H23A H 0.8452 0.0560 1.1699 0.055 Uiso 1 1 calc R A .
H23B H 0.7535 0.1147 1.1774 0.055 Uiso 1 1 calc R . .
H23C H 0.8872 0.1104 1.2557 0.055 Uiso 1 1 calc R . .
C24 C 0.8919(3) 0.22574(19) 1.1672(2) 0.0468(9) Uani 1 1 d . . .
H24A H 0.9459 0.2264 1.2342 0.070 Uiso 1 1 calc R A .
H24B H 0.8105 0.2406 1.1628 0.070 Uiso 1 1 calc R . .
H24C H 0.9233 0.2571 1.1300 0.070 Uiso 1 1 calc R . .
F1 F 1.24956(16) 0.15249(9) 0.98908(12) 0.0367(4) Uani 1 1 d . A .
F2 F 1.37621(14) 0.11802(10) 0.88034(14) 0.0381(4) Uani 1 1 d . . .
F3 F 1.01537(16) 0.05862(9) 0.62999(11) 0.0363(4) Uani 1 1 d . . .
F4 F 0.88631(13) 0.09536(9) 0.73594(12) 0.0320(3) Uani 1 1 d . A .
O1 O 0.99988(18) 0.14790(10) 0.92026(14) 0.0290(4) Uani 1 1 d . . .
C25 C 1.0611(2) 0.12919(12) 0.86654(17) 0.0207(4) Uani 1 1 d . A .
C26 C 1.1885(2) 0.13059(13) 0.89918(18) 0.0235(5) Uani 1 1 d . . .
C27 C 1.2534(2) 0.11213(13) 0.84279(19) 0.0238(5) Uani 1 1 d . A .
C28 C 1.2011(2) 0.08796(12) 0.75034(18) 0.0229(5) Uani 1 1 d . . .
C29 C 1.0760(2) 0.08329(13) 0.71874(17) 0.0228(5) Uani 1 1 d . A .
C30 C 1.0086(2) 0.10242(12) 0.77389(18) 0.0214(4) Uani 1 1 d . . .
C31 C 1.2751(3) 0.06769(18) 0.6901(2) 0.0393(7) Uani 1 1 d . A .
H31A H 1.2882 0.1082 0.6558 0.059 Uiso 1 1 calc R . .
H31B H 1.2316 0.0323 0.6440 0.059 Uiso 1 1 calc R . .
H31C H 1.3536 0.0494 0.7313 0.059 Uiso 1 1 calc R . .

loop_
_atom_site_aniso_label
_atom_site_aniso_U_11
_atom_site_aniso_U_22
_atom_site_aniso_U_33
_atom_site_aniso_U_23
_atom_site_aniso_U_13
_atom_site_aniso_U_12
Ir1A 0.01144(12) 0.01395(8) 0.01113(15) 0.00008(11) 0.00255(11) -0.00023(7)
C32 0.0178(14) 0.0236(16) 0.0184(14) -0.0001(12) 0.0044(12) -0.0011(12)
Ir1B 0.01144(12) 0.01395(8) 0.01113(15) 0.00008(11) 0.00255(11) -0.00023(7)
P1 0.0157(2) 0.0160(2) 0.0190(3) 0.0035(2) 0.0043(2) -0.0007(2)
P2 0.0144(2) 0.0191(3) 0.0208(3) 0.0046(2) 0.0077(2) 0.0014(2)
C1 0.0160(9) 0.0177(9) 0.0166(10) -0.0007(8) 0.0037(8) 0.0001(8)
C2 0.0182(10) 0.0180(10) 0.0202(10) 0.0008(8) 0.0030(8) 0.0033(8)
C3 0.0265(11) 0.0200(11) 0.0217(11) -0.0015(9) 0.0039(9) 0.0064(9)
C4 0.0267(12) 0.0285(12) 0.0236(12) -0.0019(10) 0.0070(10) 0.0114(10)
C5 0.0228(11) 0.0286(12) 0.0223(11) -0.0007(9) 0.0088(9) 0.0059(9)
C6 0.0175(9) 0.0220(11) 0.0188(10) -0.0004(8) 0.0053(8) 0.0034(8)
C7 0.0208(10) 0.0171(10) 0.0253(11) 0.0042(9) 0.0065(9) 0.0026(8)
C8 0.0179(10) 0.0229(11) 0.0303(12) 0.0023(9) 0.0127(9) 0.0032(9)
C9 0.0272(11) 0.0223(11) 0.0182(10) 0.0064(9) 0.0078(9) 0.0029(9)
C10 0.0321(13) 0.0299(13) 0.0319(13) 0.0116(11) 0.0187(11) 0.0067(11)
C11 0.0425(16) 0.0317(14) 0.0226(12) 0.0008(11) 0.0019(11) 0.0037(12)
C12 0.0380(14) 0.0278(13) 0.0315(13) 0.0136(11) 0.0161(12) 0.0055(11)
C13 0.0238(11) 0.0244(11) 0.0235(11) 0.0002(9) 0.0017(9) -0.0028(9)
C14 0.0296(13) 0.0376(15) 0.0272(13) 0.0013(11) -0.0049(11) 0.0020(12)
C15 0.0308(14) 0.0272(13) 0.0406(16) -0.0061(11) 0.0071(12) -0.0119(11)
C16 0.0411(16) 0.0352(15) 0.0246(13) -0.0063(11) 0.0072(12) -0.0062(12)
C17 0.0207(11) 0.0217(11) 0.0440(15) -0.0014(10) 0.0174(11) -0.0019(9)
C18 0.0327(15) 0.0231(13) 0.099(3) 0.0008(16) 0.0388(18) 0.0019(11)
C19 0.0355(16) 0.068(2) 0.0416(18) -0.0217(16) 0.0191(14) -0.0181(16)
C20 0.0217(12) 0.0254(12) 0.0548(18) 0.0028(12) 0.0184(12) -0.0030(10)
C21 0.0177(11) 0.0553(18) 0.0198(11) 0.0036(11) 0.0066(9) -0.0001(11)
C22 0.0167(12) 0.116(3) 0.0232(14) 0.0113(17) 0.0039(11) 0.0065(16)
C23 0.0335(14) 0.0555(19) 0.0262(13) 0.0149(13) 0.0161(12) 0.0106(13)
C24 0.0445(18) 0.065(2) 0.0309(15) -0.0113(15) 0.0130(14) -0.0268(16)
F1 0.0384(9) 0.0396(9) 0.0256(8) -0.0080(7) 0.0031(7) -0.0014(7)
F2 0.0163(7) 0.0469(10) 0.0470(10) 0.0058(8) 0.0057(7) 0.0004(7)
F3 0.0414(9) 0.0419(10) 0.0239(8) -0.0073(7) 0.0093(7) -0.0069(8)
F4 0.0166(7) 0.0386(9) 0.0391(9) 0.0059(7) 0.0076(6) -0.0021(6)
O1 0.0374(10) 0.0262(9) 0.0325(10) 0.0078(7) 0.0235(8) 0.0106(8)
C25 0.0251(11) 0.0156(10) 0.0252(11) 0.0047(8) 0.0138(9) 0.0040(8)
C26 0.0255(11) 0.0197(11) 0.0232(11) 0.0011(9) 0.0059(9) 0.0010(9)
C27 0.0158(10) 0.0222(11) 0.0318(13) 0.0058(9) 0.0065(9) 0.0013(8)
C28 0.0238(11) 0.0203(11) 0.0287(12) 0.0035(9) 0.0142(10) 0.0059(9)
C29 0.0260(11) 0.0217(11) 0.0211(11) 0.0004(9) 0.0089(9) 0.0005(9)
C30 0.0155(10) 0.0219(11) 0.0277(12) 0.0053(9) 0.0089(9) 0.0014(8)
C31 0.0376(16) 0.0492(18) 0.0402(16) 0.0017(14) 0.0249(14) 0.0127(14)

loop_
_atom_type_symbol
_atom_type_description
_atom_type_scat_dispersion_real
_atom_type_scat_dispersion_imag
_atom_type_scat_source
C C 0.0033 0.0016 'International Tables Vol C Tables 4.2.6.8 and 6.1.1.4'
H H 0.0000 0.0000 'International Tables Vol C Tables 4.2.6.8 and 6.1.1.4'
O O 0.0106 0.0060 'International Tables Vol C Tables 4.2.6.8 and 6.1.1.4'
F F 0.0171 0.0103 'International Tables Vol C Tables 4.2.6.8 and 6.1.1.4'
P P 0.1023 0.0942 'International Tables Vol C Tables 4.2.6.8 and 6.1.1.4'
Ir Ir -1.4442 7.9887 'International Tables Vol C Tables 4.2.6.8 and 6.1.1.4'

loop_
_geom_angle_atom_site_label_1
_geom_angle_atom_site_label_2
_geom_angle_atom_site_label_3
_geom_angle
C1 Ir1A C32 78.02(11)
C1 Ir1A O1 169.25(8)
C32 Ir1A O1 110.27(11)
C1 Ir1A P2 83.45(7)
C32 Ir1A P2 96.27(10)
O1 Ir1A P2 88.73(6)
C1 Ir1A P1 82.53(7)
C32 Ir1A P1 94.15(10)
O1 Ir1A P1 103.16(6)
P2 Ir1A P1 160.39(3)
C1 Ir1A H1B 79(4)
C32 Ir1A H1B 8(4)
O1 Ir1A H1B 110(4)
P2 Ir1A H1B 105(4)
P1 Ir1A H1B 86(4)
Ir1A C32 H1B 15(7)
H32A C32 H1B 123.0
H32B C32 H1B 107.6
H32C C32 H1B 96.8
C1 Ir1B O1 171.32(11)
C1 Ir1B P2 84.48(8)
O1 Ir1B P2 89.23(8)
C1 Ir1B P1 83.19(9)
O1 Ir1B P1 103.31(8)
P2 Ir1B P1 167.38(8)
C1 Ir1B H1B 75(3)
O1 Ir1B H1B 100(3)
P2 Ir1B H1B 98(4)
P1 Ir1B H1B 82(3)
C7 P1 C13 103.96(12)
C7 P1 C9 104.57(11)
C13 P1 C9 110.18(12)
C7 P1 Ir1B 102.96(9)
C13 P1 Ir1B 106.48(9)
C9 P1 Ir1B 126.34(9)
C7 P1 Ir1A 101.63(8)
C13 P1 Ir1A 112.73(8)
C9 P1 Ir1A 121.47(8)
Ir1B P1 Ir1A 6.31(3)
C8 P2 C21 105.63(12)
C8 P2 C17 105.10(11)
C21 P2 C17 111.04(14)
C8 P2 Ir1B 103.03(9)
C21 P2 Ir1B 105.43(9)
C17 P2 Ir1B 124.90(9)
C8 P2 Ir1A 102.26(8)
C21 P2 Ir1A 111.54(9)
C17 P2 Ir1A 119.68(9)
Ir1B P2 Ir1A 6.31(3)
C6 C1 C2 116.3(2)
C6 C1 Ir1B 121.25(17)
C2 C1 Ir1B 122.40(17)
C6 C1 Ir1A 121.51(17)
C2 C1 Ir1A 121.75(17)
Ir1B C1 Ir1A 7.26(3)
C3 C2 C1 121.6(2)
C3 C2 C7 119.5(2)
C1 C2 C7 118.7(2)
C4 C3 C2 120.3(2)
C4 C3 H3 119.9
C2 C3 H3 119.9
C5 C4 C3 119.6(2)
C5 C4 H4 120.2
C3 C4 H4 120.2
C4 C5 C6 120.8(2)
C4 C5 H5 119.6
C6 C5 H5 119.6
C5 C6 C1 121.2(2)
C5 C6 C8 119.0(2)
C1 C6 C8 119.7(2)
C2 C7 P1 109.16(16)
C2 C7 H7A 109.8
P1 C7 H7A 109.8
C2 C7 H7B 109.8
P1 C7 H7B 109.8
H7A C7 H7B 108.3
C6 C8 P2 109.77(16)
C6 C8 H8A 109.7
P2 C8 H8A 109.7
C6 C8 H8B 109.7
P2 C8 H8B 109.7
H8A C8 H8B 108.2
C11 C9 C10 107.1(2)
C11 C9 C12 106.9(2)
C10 C9 C12 110.0(2)
C11 C9 P1 107.08(19)
C10 C9 P1 111.29(16)
C12 C9 P1 114.12(18)
C9 C10 H10A 109.5
C9 C10 H10B 109.5
H10A C10 H10B 109.5
C9 C10 H10C 109.5
H10A C10 H10C 109.5
H10B C10 H10C 109.5
C9 C11 H11A 109.5
C9 C11 H11B 109.5
H11A C11 H11B 109.5
C9 C11 H11C 109.5
H11A C11 H11C 109.5
H11B C11 H11C 109.5
C9 C12 H12A 109.5
C9 C12 H12B 109.5
H12A C12 H12B 109.5
C9 C12 H12C 109.5
H12A C12 H12C 109.5
H12B C12 H12C 109.5
C15 C13 C16 107.9(2)
C15 C13 C14 109.4(2)
C16 C13 C14 107.9(2)
C15 C13 P1 114.28(18)
C16 C13 P1 108.04(18)
C14 C13 P1 109.03(18)
C13 C14 H14A 109.5
C13 C14 H14B 109.5
H14A C14 H14B 109.5
C13 C14 H14C 109.5
H14A C14 H14C 109.5
H14B C14 H14C 109.5
C13 C15 H15A 109.5
C13 C15 H15B 109.5
H15A C15 H15B 109.5
C13 C15 H15C 109.5
H15A C15 H15C 109.5
H15B C15 H15C 109.5
C13 C16 H16A 109.5
C13 C16 H16B 109.5
H16A C16 H16B 109.5
C13 C16 H16C 109.5
H16A C16 H16C 109.5
H16B C16 H16C 109.5
C19 C17 C18 108.0(3)
C19 C17 C20 107.8(2)
C18 C17 C20 109.6(2)
C19 C17 P2 107.3(2)
C18 C17 P2 109.98(19)
C20 C17 P2 113.98(19)
C17 C18 H18A 109.5
C17 C18 H18B 109.5
H18A C18 H18B 109.5
C17 C18 H18C 109.5
H18A C18 H18C 109.5
H18B C18 H18C 109.5
C17 C19 H19A 109.5
C17 C19 H19B 109.5
H19A C19 H19B 109.5
C17 C19 H19C 109.5
H19A C19 H19C 109.5
H19B C19 H19C 109.5
C17 C20 H20A 109.5
C17 C20 H20B 109.5
H20A C20 H20B 109.5
C17 C20 H20C 109.5
H20A C20 H20C 109.5
H20B C20 H20C 109.5
C23 C21 C22 109.2(3)
C23 C21 C24 108.2(2)
C22 C21 C24 108.1(3)
C23 C21 P2 114.6(2)
C22 C21 P2 109.70(19)
C24 C21 P2 106.8(2)
C21 C22 H22A 109.5
C21 C22 H22B 109.5
H22A C22 H22B 109.5
C21 C22 H22C 109.5
H22A C22 H22C 109.5
H22B C22 H22C 109.5
C21 C23 H23A 109.5
C21 C23 H23B 109.5
H23A C23 H23B 109.5
C21 C23 H23C 109.5
H23A C23 H23C 109.5
H23B C23 H23C 109.5
C21 C24 H24A 109.5
C21 C24 H24B 109.5
H24A C24 H24B 109.5
C21 C24 H24C 109.5
H24A C24 H24C 109.5
H24B C24 H24C 109.5
C25 O1 Ir1A 134.37(16)
C25 O1 Ir1B 138.30(16)
Ir1A O1 Ir1B 6.91(3)
O1 C25 C30 124.3(2)
O1 C25 C26 122.2(2)
C30 C25 C26 113.4(2)
F1 C26 C27 118.5(2)
F1 C26 C25 118.8(2)
C27 C26 C25 122.6(2)
F2 C27 C26 117.8(2)
F2 C27 C28 118.5(2)
C26 C27 C28 123.7(2)
C29 C28 C27 114.3(2)
C29 C28 C31 123.2(2)
C27 C28 C31 122.5(2)
F3 C29 C30 117.7(2)
F3 C29 C28 119.3(2)
C30 C29 C28 123.0(2)
F4 C30 C29 118.1(2)
F4 C30 C25 119.0(2)
C29 C30 C25 122.9(2)
C28 C31 H31A 109.5
C28 C31 H31B 109.5
H31A C31 H31B 109.5
C28 C31 H31C 109.5
H31A C31 H31C 109.5
H31B C31 H31C 109.5

loop_
_geom_bond_atom_site_label_1
_geom_bond_atom_site_label_2
_geom_bond_distance
Ir1A C1 2.029(2)
Ir1A C32 2.067(3)
Ir1A O1 2.1219(19)
Ir1A P2 2.3291(8)
Ir1A P1 2.3335(8)
Ir1A H1B 1.353(11)
C32 H32A 0.9800
C32 H32B 0.9800
C32 H32C 0.9800
C32 H1B 0.75(4)
Ir1B C1 2.014(3)
Ir1B O1 2.131(2)
Ir1B P2 2.3022(16)
Ir1B P1 2.3203(16)
Ir1B H1B 1.597(10)
P1 C7 1.833(2)
P1 C13 1.881(3)
P1 C9 1.882(2)
P2 C8 1.838(2)
P2 C21 1.873(3)
P2 C17 1.874(3)
C1 C6 1.421(3)
C1 C2 1.424(3)
C2 C3 1.393(3)
C2 C7 1.515(3)
C3 C4 1.392(4)
C3 H3 0.9500
C4 C5 1.384(4)
C4 H4 0.9500
C5 C6 1.398(3)
C5 H5 0.9500
C6 C8 1.515(3)
C7 H7A 0.9900
C7 H7B 0.9900
C8 H8A 0.9900
C8 H8B 0.9900
C9 C11 1.530(4)
C9 C10 1.533(4)
C9 C12 1.535(3)
C10 H10A 0.9800
C10 H10B 0.9800
C10 H10C 0.9800
C11 H11A 0.9800
C11 H11B 0.9800
C11 H11C 0.9800
C12 H12A 0.9800
C12 H12B 0.9800
C12 H12C 0.9800
C13 C15 1.536(4)
C13 C16 1.538(4)
C13 C14 1.538(4)
C14 H14A 0.9800
C14 H14B 0.9800
C14 H14C 0.9800
C15 H15A 0.9800
C15 H15B 0.9800
C15 H15C 0.9800
C16 H16A 0.9800
C16 H16B 0.9800
C16 H16C 0.9800
C17 C19 1.522(4)
C17 C18 1.536(4)
C17 C20 1.540(4)
C18 H18A 0.9800
C18 H18B 0.9800
C18 H18C 0.9800
C19 H19A 0.9800
C19 H19B 0.9800
C19 H19C 0.9800
C20 H20A 0.9800
C20 H20B 0.9800
C20 H20C 0.9800
C21 C23 1.533(4)
C21 C22 1.538(4)
C21 C24 1.545(5)
C22 H22A 0.9800
C22 H22B 0.9800
C22 H22C 0.9800
C23 H23A 0.9800
C23 H23B 0.9800
C23 H23C 0.9800
C24 H24A 0.9800
C24 H24B 0.9800
C24 H24C 0.9800
F1 C26 1.352(3)
F2 C27 1.359(3)
F3 C29 1.355(3)
F4 C30 1.357(3)
O1 C25 1.305(3)
C25 C30 1.404(3)
C25 C26 1.405(3)
C26 C27 1.370(4)
C27 C28 1.383(4)
C28 C29 1.383(3)
C28 C31 1.509(4)
C29 C30 1.380(3)
C31 H31A 0.9800
C31 H31B 0.9800
C31 H31C 0.9800

loop_
_geom_hbond_atom_site_label_D
_geom_hbond_atom_site_label_H
_geom_hbond_atom_site_label_A
_geom_hbond_distance_DH
_geom_hbond_distance_HA
_geom_hbond_distance_DA
_geom_hbond_angle_DHA
C32 H32B F4 0.98 2.43 3.281(4) 145.2

loop_
_geom_torsion_atom_site_label_1
_geom_torsion_atom_site_label_2
_geom_torsion_atom_site_label_3
_geom_torsion_atom_site_label_4
_geom_torsion
C1 Ir1B P1 C7 -11.34(11)
O1 Ir1B P1 C7 162.82(10)
P2 Ir1B P1 C7 -23.7(3)
C1 Ir1B P1 C13 97.70(11)
O1 Ir1B P1 C13 -88.14(11)
P2 Ir1B P1 C13 85.3(3)
C1 Ir1B P1 C9 -130.66(12)
O1 Ir1B P1 C9 43.50(12)
P2 Ir1B P1 C9 -143.1(2)
C1 Ir1B P1 Ir1A -89.8(5)
O1 Ir1B P1 Ir1A 84.3(5)
P2 Ir1B P1 Ir1A -102.2(6)
C1 Ir1A P1 C7 -19.21(10)
C32 Ir1A P1 C7 58.12(13)
O1 Ir1A P1 C7 170.06(10)
P2 Ir1A P1 C7 -63.89(12)
C1 Ir1A P1 C13 91.48(11)
C32 Ir1A P1 C13 168.80(13)
O1 Ir1A P1 C13 -79.25(11)
P2 Ir1A P1 C13 46.80(13)
C1 Ir1A P1 C9 -134.49(11)
C32 Ir1A P1 C9 -57.16(13)
O1 Ir1A P1 C9 54.78(11)
P2 Ir1A P1 C9 -179.17(11)
C1 Ir1A P1 Ir1B 83.6(5)
C32 Ir1A P1 Ir1B 161.0(5)
O1 Ir1A P1 Ir1B -87.1(5)
P2 Ir1A P1 Ir1B 39.0(4)
C1 Ir1B P2 C8 5.83(11)
O1 Ir1B P2 C8 -168.19(11)
P1 Ir1B P2 C8 18.2(3)
C1 Ir1B P2 C21 -104.70(12)
O1 Ir1B P2 C21 81.28(12)
P1 Ir1B P2 C21 -92.3(3)
C1 Ir1B P2 C17 125.00(12)
O1 Ir1B P2 C17 -49.01(13)
P1 Ir1B P2 C17 137.4(2)
C1 Ir1B P2 Ir1A 89.5(5)
O1 Ir1B P2 Ir1A -84.5(5)
P1 Ir1B P2 Ir1A 101.9(6)
C1 Ir1A P2 C8 13.84(11)
C32 Ir1A P2 C8 -63.29(13)
O1 Ir1A P2 C8 -173.55(10)
P1 Ir1A P2 C8 58.40(13)
C1 Ir1A P2 C21 -98.63(12)
C32 Ir1A P2 C21 -175.76(14)
O1 Ir1A P2 C21 73.99(12)
P1 Ir1A P2 C21 -54.07(14)
C1 Ir1A P2 C17 129.36(11)
C32 Ir1A P2 C17 52.23(14)
O1 Ir1A P2 C17 -58.03(11)
P1 Ir1A P2 C17 173.92(12)
C1 Ir1A P2 Ir1B -83.9(5)
C32 Ir1A P2 Ir1B -161.0(5)
O1 Ir1A P2 Ir1B 88.7(5)
P1 Ir1A P2 Ir1B -39.3(4)
O1 Ir1B C1 C6 45.1(8)
P2 Ir1B C1 C6 1.40(18)
P1 Ir1B C1 C6 -175.90(18)
O1 Ir1B C1 C2 -136.3(6)
P2 Ir1B C1 C2 -179.99(19)
P1 Ir1B C1 C2 2.71(18)
O1 Ir1B C1 Ir1A -49.2(6)
P2 Ir1B C1 Ir1A -92.9(5)
P1 Ir1B C1 Ir1A 89.8(5)
C32 Ir1A C1 C6 89.2(2)
O1 Ir1A C1 C6 -52.2(5)
P2 Ir1A C1 C6 -8.62(17)
P1 Ir1A C1 C6 -174.88(18)
C32 Ir1A C1 C2 -83.2(2)
O1 Ir1A C1 C2 135.4(4)
P2 Ir1A C1 C2 178.96(18)
P1 Ir1A C1 C2 12.69(17)
C32 Ir1A C1 Ir1B 179.4(5)
O1 Ir1A C1 Ir1B 37.9(6)
P2 Ir1A C1 Ir1B 81.5(5)
P1 Ir1A C1 Ir1B -84.7(5)
C6 C1 C2 C3 4.6(3)
Ir1B C1 C2 C3 -174.02(18)
Ir1A C1 C2 C3 177.45(18)
C6 C1 C2 C7 -171.2(2)
Ir1B C1 C2 C7 10.1(3)
Ir1A C1 C2 C7 1.6(3)
C1 C2 C3 C4 -1.4(4)
C7 C2 C3 C4 174.5(2)
C2 C3 C4 C5 -1.8(4)
C3 C4 C5 C6 1.4(4)
C4 C5 C6 C1 2.1(4)
C4 C5 C6 C8 -173.6(2)
C2 C1 C6 C5 -5.0(3)
Ir1B C1 C6 C5 173.69(18)
Ir1A C1 C6 C5 -177.81(18)
C2 C1 C6 C8 170.6(2)
Ir1B C1 C6 C8 -10.7(3)
Ir1A C1 C6 C8 -2.2(3)
C3 C2 C7 P1 164.45(19)
C1 C2 C7 P1 -19.6(3)
C13 P1 C7 C2 -92.24(18)
C9 P1 C7 C2 152.17(17)
Ir1B P1 C7 C2 18.69(17)
Ir1A P1 C7 C2 25.00(17)
C5 C6 C8 P2 -169.23(19)
C1 C6 C8 P2 15.0(3)
C21 P2 C8 C6 98.42(19)
C17 P2 C8 C6 -144.09(18)
Ir1B P2 C8 C6 -11.96(18)
Ir1A P2 C8 C6 -18.38(18)
C7 P1 C9 C11 -80.68(19)
C13 P1 C9 C11 168.15(17)
Ir1B P1 C9 C11 37.9(2)
Ir1A P1 C9 C11 33.1(2)
C7 P1 C9 C10 162.63(18)
C13 P1 C9 C10 51.5(2)
Ir1B P1 C9 C10 -78.8(2)
Ir1A P1 C9 C10 -83.59(19)
C7 P1 C9 C12 37.4(2)
C13 P1 C9 C12 -73.7(2)
Ir1B P1 C9 C12 156.05(16)
Ir1A P1 C9 C12 151.22(16)
C7 P1 C13 C15 -71.6(2)
C9 P1 C13 C15 40.0(2)
Ir1B P1 C13 C15 -179.89(18)
Ir1A P1 C13 C15 179.22(17)
C7 P1 C13 C16 48.6(2)
C9 P1 C13 C16 160.16(18)
Ir1B P1 C13 C16 -59.74(19)
Ir1A P1 C13 C16 -60.63(19)
C7 P1 C13 C14 165.64(19)
C9 P1 C13 C14 -82.8(2)
Ir1B P1 C13 C14 57.3(2)
Ir1A P1 C13 C14 56.4(2)
C8 P2 C17 C19 73.1(2)
C21 P2 C17 C19 -173.13(18)
Ir1B P2 C17 C19 -45.1(2)
Ir1A P2 C17 C19 -40.9(2)
C8 P2 C17 C18 -169.7(2)
C21 P2 C17 C18 -56.0(2)
Ir1B P2 C17 C18 72.1(2)
Ir1A P2 C17 C18 76.3(2)
C8 P2 C17 C20 -46.1(2)
C21 P2 C17 C20 67.6(2)
Ir1B P2 C17 C20 -164.35(17)
Ir1A P2 C17 C20 -160.14(17)
C8 P2 C21 C23 72.2(2)
C17 P2 C21 C23 -41.2(2)
Ir1B P2 C21 C23 -179.1(2)
Ir1A P2 C21 C23 -177.48(19)
C8 P2 C21 C22 -164.6(2)
C17 P2 C21 C22 82.0(3)
Ir1B P2 C21 C22 -55.9(3)
Ir1A P2 C21 C22 -54.2(3)
C8 P2 C21 C24 -47.6(2)
C17 P2 C21 C24 -161.04(19)
Ir1B P2 C21 C24 61.0(2)
Ir1A P2 C21 C24 62.7(2)
C1 Ir1A O1 C25 -165.2(4)
C32 Ir1A O1 C25 55.3(3)
P2 Ir1A O1 C25 151.5(2)
P1 Ir1A O1 C25 -44.2(3)
C1 Ir1A O1 Ir1B -37.6(6)
C32 Ir1A O1 Ir1B -177.1(5)
P2 Ir1A O1 Ir1B -80.9(5)
P1 Ir1A O1 Ir1B 83.4(5)
C1 Ir1B O1 C25 107.8(7)
P2 Ir1B O1 C25 151.3(3)
P1 Ir1B O1 C25 -30.1(3)
C1 Ir1B O1 Ir1A 49.5(6)
P2 Ir1B O1 Ir1A 92.9(5)
P1 Ir1B O1 Ir1A -88.5(5)
Ir1A O1 C25 C30 -65.3(3)
Ir1B O1 C25 C30 -73.5(3)
Ir1A O1 C25 C26 118.4(2)
Ir1B O1 C25 C26 110.1(3)
O1 C25 C26 F1 -0.4(3)
C30 C25 C26 F1 -177.1(2)
O1 C25 C26 C27 -178.9(2)
C30 C25 C26 C27 4.4(3)
F1 C26 C27 F2 -1.0(3)
C25 C26 C27 F2 177.4(2)
F1 C26 C27 C28 178.9(2)
C25 C26 C27 C28 -2.6(4)
F2 C27 C28 C29 179.5(2)
C26 C27 C28 C29 -0.4(4)
F2 C27 C28 C31 0.3(4)
C26 C27 C28 C31 -179.7(3)
C27 C28 C29 F3 -178.4(2)
C31 C28 C29 F3 0.9(4)
C27 C28 C29 C30 1.3(4)
C31 C28 C29 C30 -179.5(3)
F3 C29 C30 F4 0.0(3)
C28 C29 C30 F4 -179.7(2)
F3 C29 C30 C25 -179.4(2)
C28 C29 C30 C25 0.9(4)
O1 C25 C30 F4 0.4(4)
C26 C25 C30 F4 177.0(2)
O1 C25 C30 C29 179.8(2)
C26 C25 C30 C29 -3.6(3)
